data_2238696
loop_
_publ_author_name
'Shishkina, Svitlana V.'
'Ukrainets, Igor V.'
'Petrushova, Lidiya A.'

_publ_section_title
;
 Methyl
 1-allyl-4-hydroxy-2,2-dioxo-1<i>H</i>-2\l^6^,1-benzothiazine-3-carboxylate
;
_journal_coeditor_code BG2518
_journal_issue 11
_journal_name_full 'Acta Crystallographica Section E'
_journal_page_first o1698
_journal_paper_doi 10.1107/S1600536813028572
_journal_volume 69
_journal_year 2013
_chemical_formula_iupac 'C13 H13 N O5 S'
_chemical_formula_moiety 'C13 H13 N O5 S'
_chemical_formula_sum 'C13 H13 N O5 S'
_chemical_formula_weight 295.30
_chemical_name_systematic
;
Methyl
1-allyl-4-hydroxy-2,2-dioxo-1<i>H</i>-2\l^6^,1-benzothiazine-3-carboxylate
;
_space_group_IT_number 14
_symmetry_cell_setting monoclinic
_symmetry_space_group_name_Hall '-P 2ybc'
_symmetry_space_group_name_H-M 'P 1 21/c 1'
_atom_sites_solution_hydrogens difmap
_atom_sites_solution_primary direct
_atom_sites_solution_secondary difmap
_audit_creation_method SHELXL-97
_cell_angle_alpha 90.00
_cell_angle_beta 90.122(7)
_cell_angle_gamma 90.00
_cell_formula_units_Z 8
_cell_length_a 17.8654(12)
_cell_length_b 6.9444(5)
_cell_length_c 21.1462(16)
_cell_measurement_reflns_used 4369
_cell_measurement_temperature 293(2)
_cell_measurement_theta_max 31.98
_cell_measurement_theta_min 2.88
_cell_volume 2623.5(3)
_computing_cell_refinement
;
CrysAlis CCD (Agilent, 2011)
;
_computing_data_collection
;
CrysAlis CCD (Agilent, 2011)
;
_computing_data_reduction
;
CrysAlis RED (Agilent, 2011)
;
_computing_molecular_graphics 'XP in SHELXTL (Sheldrick, 2008)'
_computing_publication_material 'SHELXTL (Sheldrick, 2008)'
_computing_structure_refinement 'SHELXTL (Sheldrick, 2008)'
_computing_structure_solution 'SHELXTL (Sheldrick, 2008)'
_diffrn_ambient_temperature 293(2)
_diffrn_detector_area_resol_mean 16.1827
_diffrn_measured_fraction_theta_full 0.999
_diffrn_measured_fraction_theta_max 0.999
_diffrn_measurement_device_type 'Agilent Xcalibur3'
_diffrn_measurement_method '\w scans'
_diffrn_radiation_monochromator graphite
_diffrn_radiation_source 'Enhance (Mo) X-ray Source'
_diffrn_radiation_type MoK\a
_diffrn_radiation_wavelength 0.71073
_diffrn_reflns_av_R_equivalents 0.0000
_diffrn_reflns_av_sigmaI/netI 0.0343
_diffrn_reflns_limit_h_max 21
_diffrn_reflns_limit_h_min -19
_diffrn_reflns_limit_k_max 8
_diffrn_reflns_limit_k_min -8
_diffrn_reflns_limit_l_max 25
_diffrn_reflns_limit_l_min -25
_diffrn_reflns_number 4647
_diffrn_reflns_theta_full 25.00
_diffrn_reflns_theta_max 25.00
_diffrn_reflns_theta_min 2.98
_exptl_absorpt_coefficient_mu 0.266
_exptl_absorpt_correction_T_max 0.9739
_exptl_absorpt_correction_T_min 0.9245
_exptl_absorpt_correction_type multi-scan
_exptl_absorpt_process_details
;
(CrysAlis RED; Agilent, 2011)
;
_exptl_crystal_colour colourless
_exptl_crystal_density_diffrn 1.495
_exptl_crystal_density_method 'not measured'
_exptl_crystal_description stick
_exptl_crystal_F_000 1232
_exptl_crystal_size_max 0.30
_exptl_crystal_size_mid 0.10
_exptl_crystal_size_min 0.10
_refine_diff_density_max 0.414
_refine_diff_density_min -0.396
_refine_ls_extinction_method none
_refine_ls_goodness_of_fit_ref 1.148
_refine_ls_hydrogen_treatment constr
_refine_ls_matrix_type full
_refine_ls_number_parameters 366
_refine_ls_number_reflns 4647
_refine_ls_number_restraints 0
_refine_ls_restrained_S_all 1.148
_refine_ls_R_factor_all 0.0873
_refine_ls_R_factor_gt 0.0692
_refine_ls_shift/su_max 0.001
_refine_ls_shift/su_mean 0.000
_refine_ls_structure_factor_coef Fsqd
_refine_ls_weighting_details 'calc w=1/[\s^2^(Fo^2^)+(0.1383P)^2^+0.3120P] where P=(Fo^2^+2Fc^2^)/3'
_refine_ls_weighting_scheme calc
_refine_ls_wR_factor_gt 0.2072
_refine_ls_wR_factor_ref 0.2182
_reflns_number_gt 3728
_reflns_number_total 4647
_reflns_threshold_expression I>2sigma(I)
_cod_data_source_file bg2518.cif
_cod_data_source_block I
_cod_original_sg_symbol_H-M 'P 21/c'
_cod_database_code 2238696

loop_
_symmetry_equiv_pos_as_xyz
'x, y, z'
'-x, y+1/2, -z+1/2'
'-x, -y, -z'
'x, -y-1/2, z-1/2'

loop_
_atom_site_type_symbol
_atom_site_label
_atom_site_fract_x
_atom_site_fract_y
_atom_site_fract_z
_atom_site_U_iso_or_equiv
_atom_site_adp_type
_atom_site_calc_flag
_atom_site_refinement_flags
_atom_site_occupancy
_atom_site_symmetry_multiplicity
S S1A 0.14036(9) 0.3858(2) 0.17531(7) 0.0470(4) Uani d . 1 1
N N1A 0.1098(3) 0.2473(7) 0.1181(3) 0.0444(12) Uani d . 1 1
O O1A -0.0661(3) 0.3675(8) 0.2396(3) 0.0712(15) Uani d . 1 1
H H1OA -0.0543 0.3505 0.2766 0.107 Uiso calc R 1 1
O O2A 0.0229(3) 0.3701(8) 0.3341(2) 0.0733(14) Uani d . 1 1
O O3A 0.1452(3) 0.3964(7) 0.3154(2) 0.0612(12) Uani d . 1 1
O O4A 0.1432(3) 0.5799(7) 0.1529(2) 0.0626(12) Uani d . 1 1
O O5A 0.2044(3) 0.2977(9) 0.1996(2) 0.0737(15) Uani d . 1 1
C C1A 0.0368(3) 0.2867(8) 0.0946(3) 0.0446(14) Uani d . 1 1
C C2A 0.0214(4) 0.2520(9) 0.0319(3) 0.0545(17) Uani d . 1 1
H H2A 0.0580 0.2029 0.0051 0.065 Uiso calc R 1 1
C C3A -0.0493(4) 0.2915(11) 0.0099(4) 0.068(2) Uani d . 1 1
H H3A -0.0600 0.2716 -0.0326 0.081 Uiso calc R 1 1
C C4A -0.1044(4) 0.3594(10) 0.0488(5) 0.072(2) Uani d . 1 1
H H4A -0.1515 0.3874 0.0323 0.087 Uiso calc R 1 1
C C5A -0.0903(4) 0.3864(9) 0.1120(4) 0.0579(18) Uani d . 1 1
H H5A -0.1282 0.4285 0.1387 0.070 Uiso calc R 1 1
C C6A -0.0196(4) 0.3509(8) 0.1358(3) 0.0455(14) Uani d . 1 1
C C7A -0.0051(4) 0.3652(8) 0.2037(3) 0.0445(15) Uani d . 1 1
C C8A 0.0646(4) 0.3710(8) 0.2297(3) 0.0464(15) Uani d . 1 1
C C9A 0.0758(5) 0.3764(9) 0.2972(3) 0.0534(17) Uani d . 1 1
C C10A 0.1605(5) 0.3986(11) 0.3825(3) 0.072(2) Uani d . 1 1
H H10A 0.2111 0.4399 0.3896 0.108 Uiso calc R 1 1
H H10B 0.1538 0.2715 0.3994 0.108 Uiso calc R 1 1
H H10C 0.1267 0.4859 0.4030 0.108 Uiso calc R 1 1
C C11A 0.1484(5) 0.0682(10) 0.1012(3) 0.0633(18) Uani d . 1 1
H H11A 0.1116 -0.0235 0.0861 0.076 Uiso calc R 1 1
H H11B 0.1709 0.0147 0.1392 0.076 Uiso calc R 1 1
C C12A 0.2079(5) 0.0896(18) 0.0522(4) 0.089(3) Uani d . 1 1
H H12A 0.2286 -0.0229 0.0360 0.106 Uiso calc R 1 1
C C13A 0.2336(5) 0.255(2) 0.0298(4) 0.107(4) Uani d . 1 1
H H13A 0.2144 0.3708 0.0446 0.128 Uiso calc R 1 1
H H13B 0.2709 0.2549 -0.0009 0.128 Uiso calc R 1 1
S S1B 0.36187(9) 0.7281(2) 0.43097(7) 0.0483(4) Uani d . 1 1
N N1B 0.3887(3) 0.8759(7) 0.3742(2) 0.0462(13) Uani d . 1 1
O O1B 0.5691(2) 0.7495(7) 0.4896(2) 0.0588(13) Uani d . 1 1
H H1OB 0.5583 0.7425 0.5272 0.088 Uiso calc R 1 1
O O2B 0.4815(3) 0.7162(7) 0.5863(2) 0.0655(13) Uani d . 1 1
O O3B 0.3585(3) 0.7152(7) 0.5704(2) 0.0617(12) Uani d . 1 1
O O4B 0.3600(3) 0.5376(6) 0.4066(2) 0.0643(13) Uani d . 1 1
O O5B 0.2942(3) 0.8056(8) 0.4570(2) 0.0695(14) Uani d . 1 1
C C1B 0.4624(3) 0.8560(8) 0.3489(3) 0.0409(14) Uani d . 1 1
C C2B 0.4758(4) 0.9081(9) 0.2867(3) 0.0539(17) Uani d . 1 1
H H2B 0.4370 0.9524 0.2613 0.065 Uiso calc R 1 1
C C3B 0.5496(4) 0.8934(9) 0.2621(4) 0.0562(17) Uani d . 1 1
H H3B 0.5592 0.9245 0.2201 0.067 Uiso calc R 1 1
C C4B 0.6055(4) 0.8337(9) 0.3004(4) 0.0557(17) Uani d . 1 1
H H4B 0.6539 0.8252 0.2844 0.067 Uiso calc R 1 1
C C5B 0.5925(4) 0.7856(9) 0.3619(4) 0.0539(17) Uani d . 1 1
H H5B 0.6322 0.7447 0.3870 0.065 Uiso calc R 1 1
C C6B 0.5194(3) 0.7966(7) 0.3885(3) 0.0417(13) Uani d . 1 1
C C7B 0.5071(4) 0.7615(8) 0.4556(3) 0.0469(15) Uani d . 1 1
C C8B 0.4367(4) 0.7462(8) 0.4823(3) 0.0465(15) Uani d . 1 1
C C9B 0.4276(4) 0.7230(8) 0.5511(3) 0.0496(16) Uani d . 1 1
C C10B 0.3435(5) 0.7079(11) 0.6370(3) 0.068(2) Uani d . 1 1
H H10D 0.3152 0.8194 0.6491 0.102 Uiso calc R 1 1
H H10E 0.3899 0.7054 0.6599 0.102 Uiso calc R 1 1
H H10F 0.3153 0.5938 0.6464 0.102 Uiso calc R 1 1
C C11B 0.3386(4) 1.0290(10) 0.3539(3) 0.0561(17) Uani d . 1 1
H H11C 0.3688 1.1344 0.3381 0.067 Uiso calc R 1 1
H H11D 0.3120 1.0760 0.3908 0.067 Uiso calc R 1 1
C C12B 0.2831(4) 0.9795(16) 0.3054(4) 0.077(3) Uani d . 1 1
H H12B 0.2564 1.0801 0.2872 0.093 Uiso calc R 1 1
C C13B 0.2678(5) 0.799(2) 0.2850(4) 0.096(3) Uani d . 1 1
H H13C 0.2934 0.6944 0.3021 0.116 Uiso calc R 1 1
H H13D 0.2317 0.7794 0.2539 0.116 Uiso calc R 1 1

loop_
_atom_site_aniso_label
_atom_site_aniso_U_11
_atom_site_aniso_U_22
_atom_site_aniso_U_33
_atom_site_aniso_U_12
_atom_site_aniso_U_13
_atom_site_aniso_U_23
S1A 0.0278(7) 0.0627(9) 0.0505(7) -0.0049(7) -0.0033(8) -0.0054(7)
N1A 0.030(2) 0.048(3) 0.055(3) 0.002(2) -0.001(2) -0.005(2)
O1A 0.049(3) 0.080(4) 0.084(3) 0.004(2) 0.012(3) 0.003(3)
O2A 0.077(4) 0.084(4) 0.059(3) -0.007(3) 0.018(3) -0.011(2)
O3A 0.064(3) 0.072(3) 0.048(2) -0.007(3) -0.001(3) -0.005(2)
O4A 0.057(3) 0.062(3) 0.068(3) -0.026(2) 0.004(3) -0.004(2)
O5A 0.035(3) 0.123(5) 0.063(3) 0.007(3) -0.012(2) -0.011(3)
C1A 0.037(3) 0.038(3) 0.059(4) -0.002(3) -0.009(3) 0.003(3)
C2A 0.048(4) 0.052(3) 0.063(4) -0.010(3) -0.021(3) 0.001(3)
C3A 0.064(5) 0.059(4) 0.080(5) -0.026(4) -0.029(5) 0.013(4)
C4A 0.046(4) 0.064(4) 0.107(7) -0.015(4) -0.036(5) 0.029(4)
C5A 0.034(3) 0.045(3) 0.094(5) 0.005(3) -0.009(4) 0.010(3)
C6A 0.039(3) 0.031(3) 0.066(4) -0.008(3) -0.005(3) 0.007(3)
C7A 0.033(3) 0.040(3) 0.060(4) 0.002(2) 0.013(3) 0.000(3)
C8A 0.042(4) 0.042(3) 0.055(3) -0.003(3) 0.009(3) -0.006(3)
C9A 0.072(5) 0.040(3) 0.048(3) -0.003(3) 0.011(4) -0.002(3)
C10A 0.107(7) 0.056(4) 0.053(4) -0.004(4) -0.015(4) -0.009(3)
C11A 0.065(5) 0.054(4) 0.071(4) 0.011(4) -0.009(4) -0.011(3)
C12A 0.056(5) 0.149(9) 0.061(5) 0.057(6) -0.011(4) -0.035(5)
C13A 0.043(5) 0.218(13) 0.058(5) -0.023(7) -0.007(4) 0.019(7)
S1B 0.0336(8) 0.0578(9) 0.0535(8) -0.0016(8) -0.0105(8) 0.0126(7)
N1B 0.036(3) 0.049(3) 0.053(3) 0.006(2) 0.000(2) 0.012(2)
O1B 0.032(2) 0.074(3) 0.071(3) 0.003(2) -0.022(2) 0.003(3)
O2B 0.060(3) 0.076(3) 0.061(3) 0.012(3) -0.027(3) -0.005(2)
O3B 0.057(3) 0.079(3) 0.049(2) -0.010(3) 0.001(3) 0.000(2)
O4B 0.064(3) 0.051(2) 0.078(3) -0.027(2) -0.027(3) 0.013(2)
O5B 0.040(3) 0.099(4) 0.070(3) 0.006(2) 0.001(2) 0.023(3)
C1B 0.032(3) 0.035(3) 0.056(3) 0.003(2) -0.007(3) 0.004(3)
C2B 0.057(4) 0.041(3) 0.063(4) 0.007(3) -0.006(3) 0.005(3)
C3B 0.055(4) 0.042(3) 0.071(4) -0.006(3) 0.014(4) 0.002(3)
C4B 0.031(3) 0.048(4) 0.088(5) -0.001(3) 0.012(3) -0.009(4)
C5B 0.038(4) 0.037(3) 0.086(5) 0.010(3) -0.009(4) -0.007(3)
C6B 0.027(3) 0.030(3) 0.069(4) -0.002(2) -0.003(3) -0.005(3)
C7B 0.043(4) 0.036(3) 0.062(4) 0.005(3) -0.014(3) -0.004(3)
C8B 0.040(4) 0.037(3) 0.063(4) -0.001(2) -0.011(3) 0.002(3)
C9B 0.057(4) 0.039(3) 0.053(3) 0.004(3) -0.008(3) -0.005(3)
C10B 0.091(6) 0.068(4) 0.046(3) 0.002(4) -0.004(4) -0.004(3)
C11B 0.044(4) 0.060(4) 0.065(4) 0.017(3) 0.006(3) 0.014(3)
C12B 0.039(4) 0.130(8) 0.063(4) 0.017(4) -0.002(3) 0.041(5)
C13B 0.074(6) 0.166(11) 0.049(4) -0.024(6) -0.013(4) 0.008(5)

loop_
_atom_type_symbol
_atom_type_description
_atom_type_scat_dispersion_real
_atom_type_scat_dispersion_imag
_atom_type_scat_source
C C 0.0033 0.0016 'International Tables Vol C Tables 4.2.6.8 and 6.1.1.4'
H H 0.0000 0.0000 'International Tables Vol C Tables 4.2.6.8 and 6.1.1.4'
N N 0.0061 0.0033 'International Tables Vol C Tables 4.2.6.8 and 6.1.1.4'
O O 0.0106 0.0060 'International Tables Vol C Tables 4.2.6.8 and 6.1.1.4'
S S 0.1246 0.1234 'International Tables Vol C Tables 4.2.6.8 and 6.1.1.4'

loop_
_geom_angle_atom_site_label_1
_geom_angle_atom_site_label_2
_geom_angle_atom_site_label_3
_geom_angle
O5A S1A O4A 120.4(3)
O5A S1A N1A 106.6(3)
O4A S1A N1A 108.7(3)
O5A S1A C8A 111.2(3)
O4A S1A C8A 107.3(3)
N1A S1A C8A 101.0(3)
C1A N1A C11A 120.7(5)
C1A N1A S1A 116.7(4)
C11A N1A S1A 121.4(4)
C7A O1A H1OA 109.5
C9A O3A C10A 117.9(6)
C2A C1A C6A 120.7(6)
C2A C1A N1A 119.0(6)
C6A C1A N1A 120.2(6)
C3A C2A C1A 118.3(8)
C3A C2A H2A 120.9
C1A C2A H2A 120.9
C4A C3A C2A 121.9(8)
C4A C3A H3A 119.0
C2A C3A H3A 119.0
C3A C4A C5A 120.1(7)
C3A C4A H4A 120.0
C5A C4A H4A 120.0
C4A C5A C6A 119.7(8)
C4A C5A H5A 120.1
C6A C5A H5A 120.1
C5A C6A C1A 119.2(6)
C5A C6A C7A 120.4(7)
C1A C6A C7A 120.2(6)
O1A C7A C8A 121.4(6)
O1A C7A C6A 114.6(6)
C8A C7A C6A 124.0(6)
C7A C8A C9A 121.7(7)
C7A C8A S1A 115.9(5)
C9A C8A S1A 122.3(6)
O2A C9A O3A 123.3(6)
O2A C9A C8A 121.6(7)
O3A C9A C8A 115.1(6)
O3A C10A H10A 109.5
O3A C10A H10B 109.5
H10A C10A H10B 109.5
O3A C10A H10C 109.5
H10A C10A H10C 109.5
H10B C10A H10C 109.5
N1A C11A C12A 114.9(7)
N1A C11A H11A 108.6
C12A C11A H11A 108.6
N1A C11A H11B 108.6
C12A C11A H11B 108.6
H11A C11A H11B 107.5
C13A C12A C11A 125.7(9)
C13A C12A H12A 117.2
C11A C12A H12A 117.2
C12A C13A H13A 120.0
C12A C13A H13B 120.0
H13A C13A H13B 120.0
O4B S1B O5B 118.0(3)
O4B S1B N1B 108.8(3)
O5B S1B N1B 106.9(3)
O4B S1B C8B 108.3(3)
O5B S1B C8B 112.6(3)
N1B S1B C8B 100.8(3)
C1B N1B C11B 121.8(5)
C1B N1B S1B 118.8(4)
C11B N1B S1B 119.3(4)
C7B O1B H1OB 109.5
C9B O3B C10B 119.3(6)
C6B C1B C2B 121.6(6)
C6B C1B N1B 118.7(5)
C2B C1B N1B 119.5(5)
C1B C2B C3B 119.5(6)
C1B C2B H2B 120.3
C3B C2B H2B 120.3
C4B C3B C2B 119.3(7)
C4B C3B H3B 120.4
C2B C3B H3B 120.4
C3B C4B C5B 121.3(6)
C3B C4B H4B 119.4
C5B C4B H4B 119.4
C4B C5B C6B 121.5(6)
C4B C5B H5B 119.2
C6B C5B H5B 119.2
C1B C6B C5B 116.8(6)
C1B C6B C7B 121.9(6)
C5B C6B C7B 121.1(6)
O1B C7B C8B 122.3(6)
O1B C7B C6B 114.4(6)
C8B C7B C6B 123.3(6)
C7B C8B C9B 120.8(6)
C7B C8B S1B 116.9(5)
C9B C8B S1B 121.8(5)
O2B C9B O3B 123.7(6)
O2B C9B C8B 121.4(7)
O3B C9B C8B 114.9(6)
O3B C10B H10D 109.5
O3B C10B H10E 109.5
H10D C10B H10E 109.5
O3B C10B H10F 109.5
H10D C10B H10F 109.5
H10E C10B H10F 109.5
N1B C11B C12B 116.7(7)
N1B C11B H11C 108.1
C12B C11B H11C 108.1
N1B C11B H11D 108.1
C12B C11B H11D 108.1
H11C C11B H11D 107.3
C13B C12B C11B 125.2(8)
C13B C12B H12B 117.4
C11B C12B H12B 117.4
C12B C13B H13C 120.0
C12B C13B H13D 120.0
H13C C13B H13D 120.0

loop_
_geom_bond_atom_site_label_1
_geom_bond_atom_site_label_2
_geom_bond_distance
S1A O5A 1.394(5)
S1A O4A 1.430(5)
S1A N1A 1.638(5)
S1A C8A 1.782(7)
N1A C1A 1.421(7)
N1A C11A 1.467(8)
O1A C7A 1.330(8)
O1A H1OA 0.8200
O2A C9A 1.226(9)
O3A C9A 1.305(9)
O3A C10A 1.445(8)
C1A C2A 1.374(9)
C1A C6A 1.406(9)
C2A C3A 1.373(10)
C2A H2A 0.9300
C3A C4A 1.367(12)
C3A H3A 0.9300
C4A C5A 1.373(12)
C4A H4A 0.9300
C5A C6A 1.381(9)
C5A H5A 0.9300
C6A C7A 1.464(9)
C7A C8A 1.359(9)
C8A C9A 1.442(9)
C10A H10A 0.9600
C10A H10B 0.9600
C10A H10C 0.9600
C11A C12A 1.493(13)
C11A H11A 0.9700
C11A H11B 0.9700
C12A C13A 1.325(16)
C12A H12A 0.9300
C13A H13A 0.9300
C13A H13B 0.9300
S1B O4B 1.420(5)
S1B O5B 1.435(6)
S1B N1B 1.651(5)
S1B C8B 1.724(6)
N1B C1B 1.429(8)
N1B C11B 1.454(8)
O1B C7B 1.321(7)
O1B H1OB 0.8200
O2B C9B 1.217(8)
O3B C9B 1.303(8)
O3B C10B 1.434(8)
C1B C6B 1.382(8)
C1B C2B 1.385(9)
C2B C3B 1.422(10)
C2B H2B 0.9300
C3B C4B 1.349(10)
C3B H3B 0.9300
C4B C5B 1.364(10)
C4B H4B 0.9300
C5B C6B 1.426(9)
C5B H5B 0.9300
C6B C7B 1.456(9)
C7B C8B 1.385(10)
C8B C9B 1.472(10)
C10B H10D 0.9600
C10B H10E 0.9600
C10B H10F 0.9600
C11B C12B 1.465(11)
C11B H11C 0.9700
C11B H11D 0.9700
C12B C13B 1.354(15)
C12B H12B 0.9300
C13B H13C 0.9300
C13B H13D 0.9300

loop_
_geom_hbond_atom_site_label_D
_geom_hbond_atom_site_label_H
_geom_hbond_atom_site_label_A
_geom_hbond_distance_DH
_geom_hbond_distance_HA
_geom_hbond_distance_DA
_geom_hbond_angle_DHA
_geom_hbond_publ_flag
O1A H1OA O2A 0.82 1.84 2.553(8) 144.2 yes
O1B H1OB O2B 0.82 1.87 2.588(8) 146.1 yes

loop_
_geom_torsion_atom_site_label_1
_geom_torsion_atom_site_label_2
_geom_torsion_atom_site_label_3
_geom_torsion_atom_site_label_4
_geom_torsion
O5A S1A N1A C1A 167.7(5)
O4A S1A N1A C1A -61.2(5)
C8A S1A N1A C1A 51.4(5)
O5A S1A N1A C11A 0.2(6)
O4A S1A N1A C11A 131.4(5)
C8A S1A N1A C11A -116.0(5)
C11A N1A C1A C2A -44.4(8)
S1A N1A C1A C2A 148.1(5)
C11A N1A C1A C6A 132.4(6)
S1A N1A C1A C6A -35.1(7)
C6A C1A C2A C3A 3.5(9)
N1A C1A C2A C3A -179.7(6)
C1A C2A C3A C4A -1.6(10)
C2A C3A C4A C5A -1.3(11)
C3A C4A C5A C6A 2.2(10)
C4A C5A C6A C1A -0.3(9)
C4A C5A C6A C7A -175.5(6)
C2A C1A C6A C5A -2.6(9)
N1A C1A C6A C5A -179.4(5)
C2A C1A C6A C7A 172.6(5)
N1A C1A C6A C7A -4.1(8)
C5A C6A C7A O1A 15.4(8)
C1A C6A C7A O1A -159.8(5)
C5A C6A C7A C8A -166.3(6)
C1A C6A C7A C8A 18.6(9)
O1A C7A C8A C9A 1.1(9)
C6A C7A C8A C9A -177.1(5)
O1A C7A C8A S1A -175.3(5)
C6A C7A C8A S1A 6.4(8)
O5A S1A C8A C7A -150.2(5)
O4A S1A C8A C7A 76.4(5)
N1A S1A C8A C7A -37.3(5)
O5A S1A C8A C9A 33.4(6)
O4A S1A C8A C9A -100.1(5)
N1A S1A C8A C9A 146.2(5)
C10A O3A C9A O2A 4.1(9)
C10A O3A C9A C8A -178.7(5)
C7A C8A C9A O2A 2.2(9)
S1A C8A C9A O2A 178.5(5)
C7A C8A C9A O3A -175.0(5)
S1A C8A C9A O3A 1.2(8)
C1A N1A C11A C12A 103.1(7)
S1A N1A C11A C12A -89.9(7)
N1A C11A C12A C13A 8.8(11)
O4B S1B N1B C1B -64.2(5)
O5B S1B N1B C1B 167.3(5)
C8B S1B N1B C1B 49.4(5)
O4B S1B N1B C11B 119.2(5)
O5B S1B N1B C11B -9.3(6)
C8B S1B N1B C11B -127.1(5)
C11B N1B C1B C6B 143.2(6)
S1B N1B C1B C6B -33.2(7)
C11B N1B C1B C2B -32.6(9)
S1B N1B C1B C2B 150.9(5)
C6B C1B C2B C3B 2.5(9)
N1B C1B C2B C3B 178.2(5)
C1B C2B C3B C4B -1.8(9)
C2B C3B C4B C5B 0.6(9)
C3B C4B C5B C6B -0.2(9)
C2B C1B C6B C5B -2.0(8)
N1B C1B C6B C5B -177.7(5)
C2B C1B C6B C7B 173.3(6)
N1B C1B C6B C7B -2.5(8)
C4B C5B C6B C1B 0.8(8)
C4B C5B C6B C7B -174.5(6)
C1B C6B C7B O1B -165.1(5)
C5B C6B C7B O1B 9.9(8)
C1B C6B C7B C8B 13.5(9)
C5B C6B C7B C8B -171.5(5)
O1B C7B C8B C9B 2.4(9)
C6B C7B C8B C9B -176.1(5)
O1B C7B C8B S1B -170.5(4)
C6B C7B C8B S1B 11.1(8)
O4B S1B C8B C7B 76.5(5)
O5B S1B C8B C7B -151.2(4)
N1B S1B C8B C7B -37.6(5)
O4B S1B C8B C9B -96.3(5)
O5B S1B C8B C9B 36.0(6)
N1B S1B C8B C9B 149.6(5)
C10B O3B C9B O2B 3.3(9)
C10B O3B C9B C8B -175.2(5)
C7B C8B C9B O2B -0.2(9)
S1B C8B C9B O2B 172.3(5)
C7B C8B C9B O3B 178.3(5)
S1B C8B C9B O3B -9.2(8)
C1B N1B C11B C12B 97.5(7)
S1B N1B C11B C12B -86.1(7)
N1B C11B C12B C13B 10.2(11)
